data_1570739
loop_
_publ_author_name
'Morteza Najarian, Amin'
'Dinic, Filip'
'Chen, Hao'
'Sabatini, Randy'
'Zheng, Chao'
'Lough, Alan J.'
'Maris, Thierry'
'Saidaminov, Makhsud I.'
'Garcia de Arquer, F. Pelayo'
'Voznyy, Oleksandr'
'Hoogland, Sjoerd'
'Sargent, Edward H.'

_publ_section_title
;
 Homomeric Chains of intermolecular bonds scaffold octahedral germanium
 perovskites
;
_journal_name_full Nature
_journal_page_first 328
_journal_page_last 335
_journal_paper_doi 10.1038/s41586-023-06209-y
_journal_volume 620
_journal_year 2023
_chemical_absolute_configuration ad
_chemical_formula_moiety '4(C7 H10 N), Ge I4, 2(Ge I3)'
_chemical_formula_sum 'C28 H40 Ge3 I10 N4'
_chemical_formula_weight 1919.41
_chemical_name_systematic 'tetrakis(phenylmethanaminium)tri(iodo)-germanium(II) tetraiodo-germanium(ii)'
_space_group_crystal_system monoclinic
_space_group_IT_number 4
_space_group_name_Hall 'P 2yb'
_space_group_name_H-M_alt 'P 1 21 1'
_atom_sites_solution_hydrogens geom
_atom_sites_solution_primary direct
_audit_creation_method SHELXL-2018/3
_cell_angle_alpha 90
_cell_angle_beta 96.915(2)
_cell_angle_gamma 90
_cell_formula_units_Z 2
_cell_length_a 8.2572(4)
_cell_length_b 21.5648(8)
_cell_length_c 13.2995(6)
_cell_measurement_reflns_used 9798
_cell_measurement_temperature 150(2)
_cell_measurement_theta_max 27.62
_cell_measurement_theta_min 2.44
_cell_volume 2350.95(18)
_computing_cell_refinement APEX3
_computing_data_collection 'APEX3 (Bruker, 2018)'
_computing_data_reduction 'SAINT (Bruker, 2014)'
_computing_molecular_graphics 'PLATON (Spek, 2009)'
_computing_publication_material 'SHELXTL (Sheldrick, 2008)'
_computing_structure_refinement 'SHELXL-2018/3 (Sheldrick, 2015b)'
_computing_structure_solution 'SHELXT 2014/5 (Sheldrick, 2015a)'
_diffrn_ambient_temperature 150(2)
_diffrn_measured_fraction_theta_full 1.000
_diffrn_measured_fraction_theta_max 0.992
_diffrn_measurement_device_type 'Bruker Kappa APEX-DUO CCD'
_diffrn_measurement_method '\f and \w scans'
_diffrn_radiation_type MoK\a
_diffrn_radiation_wavelength 0.71073
_diffrn_reflns_av_R_equivalents 0.0414
_diffrn_reflns_av_unetI/netI 0.0333
_diffrn_reflns_Laue_measured_fraction_full 1.000
_diffrn_reflns_Laue_measured_fraction_max 0.992
_diffrn_reflns_limit_h_max 10
_diffrn_reflns_limit_h_min -10
_diffrn_reflns_limit_k_max 28
_diffrn_reflns_limit_k_min -28
_diffrn_reflns_limit_l_max 16
_diffrn_reflns_limit_l_min -17
_diffrn_reflns_number 57206
_diffrn_reflns_point_group_measured_fraction_full 1.000
_diffrn_reflns_point_group_measured_fraction_max 0.987
_diffrn_reflns_theta_full 25.242
_diffrn_reflns_theta_max 27.706
_diffrn_reflns_theta_min 1.809
_diffrn_source 'saled tube with Bruker Triumph monochromator'
_exptl_absorpt_coefficient_mu 8.496
_exptl_absorpt_correction_T_max 0.7456
_exptl_absorpt_correction_T_min 0.4739
_exptl_absorpt_correction_type multi-scan
_exptl_absorpt_process_details 'SADABS (Krause et al., 2015)'
_exptl_crystal_colour yellow
_exptl_crystal_density_diffrn 2.711
_exptl_crystal_description plate
_exptl_crystal_F_000 1724
_exptl_crystal_size_max 0.180
_exptl_crystal_size_mid 0.170
_exptl_crystal_size_min 0.020
_refine_diff_density_max 0.490
_refine_diff_density_min -0.688
_refine_diff_density_rms 0.132
_refine_ls_abs_structure_details
; 
 Flack x determined using 4485 quotients [(I+)-(I-)]/[(I+)+(I-)] 
 (Parsons, Flack and Wagner, Acta Cryst. B69 (2013) 249-259). 
;
_refine_ls_abs_structure_Flack 0.484(10)
_refine_ls_extinction_coef 0.00052(5)
_refine_ls_extinction_expression Fc^*^=kFc[1+0.001xFc^2^\l^3^/sin(2\q)]^-1/4^
_refine_ls_extinction_method 'SHELXL-2018/3 (Sheldrick 2018)'
_refine_ls_goodness_of_fit_ref 1.048
_refine_ls_hydrogen_treatment constr
_refine_ls_matrix_type full
_refine_ls_number_parameters 411
_refine_ls_number_reflns 10902
_refine_ls_number_restraints 1
_refine_ls_restrained_S_all 1.048
_refine_ls_R_factor_all 0.0274
_refine_ls_R_factor_gt 0.0235
_refine_ls_shift/su_max 0.001
_refine_ls_shift/su_mean 0.000
_refine_ls_structure_factor_coef Fsqd
_refine_ls_weighting_details 'w=1/[\s^2^(Fo^2^)+(0.0262P)^2^+0.4167P] where P=(Fo^2^+2Fc^2^)/3'
_refine_ls_weighting_scheme calc
_refine_ls_wR_factor_gt 0.0531
_refine_ls_wR_factor_ref 0.0539
_reflns_Friedel_coverage 0.938
_reflns_Friedel_fraction_full 1.000
_reflns_Friedel_fraction_max 0.982
_reflns_number_gt 9985
_reflns_number_total 10902
_reflns_threshold_expression 'I > 2\s(I)'
_cod_data_source_file 15-_PMA_2GeI4.cif
_cod_data_source_block pma
_cod_original_sg_symbol_H-M 'P 21'
_cod_database_code 1570739

loop_
_space_group_symop_id
_space_group_symop_operation_xyz
1 'x, y, z'
2 '-x, y+1/2, -z'

loop_
_atom_site_label
_atom_site_type_symbol
_atom_site_fract_x
_atom_site_fract_y
_atom_site_fract_z
_atom_site_U_iso_or_equiv
_atom_site_adp_type
_atom_site_occupancy
_atom_site_site_symmetry_order
_atom_site_calc_flag
_atom_site_refinement_flags_posn
_atom_site_refinement_flags_adp
_atom_site_refinement_flags_occupancy
_atom_site_disorder_assembly
_atom_site_disorder_group
Ge1 Ge 0.75303(11) 0.12412(4) 0.99309(7) 0.01923(15) Uani 1 1 d . . . . .
Ge2 Ge 0.76385(9) 0.27817(4) 0.86309(6) 0.01877(18) Uani 1 1 d . . . . .
Ge3 Ge 0.25009(9) 0.47695(4) 0.85212(6) 0.01930(18) Uani 1 1 d . . . . .
I1 I 0.74894(6) -0.00303(2) 0.90796(4) 0.01941(11) Uani 1 1 d . . . . .
I2 I 0.76110(6) 0.24699(2) 1.09662(4) 0.01981(11) Uani 1 1 d . . . . .
I3 I 1.00836(6) 0.16515(2) 0.87451(4) 0.02264(12) Uani 1 1 d . . . . .
I4 I 0.50088(6) 0.16926(2) 0.84380(4) 0.02126(11) Uani 1 1 d . . . . .
I5 I 1.02689(6) 0.36362(2) 0.90795(4) 0.02459(12) Uani 1 1 d . . . . .
I6 I 0.52474(6) 0.37279(2) 0.89290(4) 0.02363(12) Uani 1 1 d . . . . .
I7 I 0.76084(7) 0.29788(3) 0.64944(4) 0.02625(13) Uani 1 1 d . . . . .
I8 I 0.24198(7) 0.44991(3) 0.64206(4) 0.02539(13) Uani 1 1 d . . . . .
I9 I -0.00849(6) 0.56501(2) 0.82877(4) 0.02169(12) Uani 1 1 d . . . . .
I10 I 0.49517(6) 0.57224(2) 0.86079(4) 0.02196(12) Uani 1 1 d . . . . .
N1 N -0.2092(8) 0.7827(3) 0.3019(5) 0.0257(16) Uani 1 1 d . . . . .
H1A H -0.282634 0.808205 0.265974 0.039 Uiso 1 1 calc R U . . .
H1B H -0.187339 0.749949 0.262510 0.039 Uiso 1 1 calc R U . . .
H1C H -0.115487 0.804002 0.321188 0.039 Uiso 1 1 calc R U . . .
C1 C -0.1589(10) 0.7196(4) 0.4568(6) 0.0241(17) Uani 1 1 d . . . . .
C2 C -0.1141(12) 0.6626(4) 0.4240(7) 0.036(2) Uani 1 1 d . . . . .
H2A H -0.164032 0.646955 0.360963 0.043 Uiso 1 1 calc R U . . .
C3 C 0.0017(15) 0.6278(5) 0.4811(8) 0.051(3) Uani 1 1 d . . . . .
H3A H 0.037252 0.589902 0.454494 0.061 Uiso 1 1 calc R U . . .
C4 C 0.0665(12) 0.6463(5) 0.5745(8) 0.043(3) Uani 1 1 d . . . . .
H4A H 0.141300 0.620409 0.614870 0.051 Uiso 1 1 calc R U . . .
C5 C 0.0236(12) 0.7027(5) 0.6107(7) 0.043(2) Uani 1 1 d . . . . .
H5A H 0.072192 0.716705 0.675093 0.052 Uiso 1 1 calc R U . . .
C6 C -0.0908(11) 0.7394(4) 0.5534(6) 0.0294(19) Uani 1 1 d . . . . .
H6A H -0.123057 0.777867 0.579449 0.035 Uiso 1 1 calc R U . . .
C7 C -0.2784(10) 0.7597(5) 0.3936(7) 0.033(2) Uani 1 1 d . . . . .
H7A H -0.308044 0.795400 0.434333 0.039 Uiso 1 1 calc R U . . .
H7B H -0.378891 0.735614 0.372417 0.039 Uiso 1 1 calc R U . . .
N2 N -0.3214(8) 0.7530(4) 0.9579(5) 0.0285(16) Uani 1 1 d . . . . .
H2B H -0.291512 0.725443 1.008549 0.043 Uiso 1 1 calc R U . . .
H2C H -0.431771 0.752374 0.942345 0.043 Uiso 1 1 calc R U . . .
H2D H -0.288903 0.791774 0.978507 0.043 Uiso 1 1 calc R U . . .
C8 C -0.3126(10) 0.7734(4) 0.7765(6) 0.0229(17) Uani 1 1 d . . . . .
C9 C -0.4324(10) 0.7473(4) 0.7068(6) 0.0263(18) Uani 1 1 d . . . . .
H9A H -0.469086 0.706138 0.716157 0.032 Uiso 1 1 calc R U . . .
C10 C -0.4986(11) 0.7818(4) 0.6231(6) 0.029(2) Uani 1 1 d . . . . .
H10A H -0.579675 0.764155 0.574788 0.035 Uiso 1 1 calc R U . . .
C11 C -0.4456(12) 0.8421(4) 0.6104(7) 0.033(2) Uani 1 1 d . . . . .
H11A H -0.489782 0.865609 0.553175 0.040 Uiso 1 1 calc R U . . .
C12 C -0.3299(11) 0.8677(4) 0.6803(7) 0.034(2) Uani 1 1 d . . . . .
H12A H -0.295785 0.909199 0.671804 0.041 Uiso 1 1 calc R U . . .
C13 C -0.2616(11) 0.8338(4) 0.7633(7) 0.0285(19) Uani 1 1 d . . . . .
H13A H -0.180276 0.851884 0.811016 0.034 Uiso 1 1 calc R U . . .
C14 C -0.2421(10) 0.7356(4) 0.8658(7) 0.028(2) Uani 1 1 d . . . . .
H14A H -0.123042 0.742884 0.878969 0.033 Uiso 1 1 calc R U . . .
H14B H -0.259979 0.690933 0.850947 0.033 Uiso 1 1 calc R U . . .
N3 N 0.1883(8) 0.9879(4) 0.9663(5) 0.0273(16) Uani 1 1 d . . . . .
H3B H 0.231916 1.010883 1.020257 0.041 Uiso 1 1 calc R U . . .
H3C H 0.202048 0.946854 0.981050 0.041 Uiso 1 1 calc R U . . .
H3D H 0.079924 0.996385 0.952716 0.041 Uiso 1 1 calc R U . . .
C15 C 0.1963(9) 0.9686(4) 0.7844(6) 0.0226(17) Uani 1 1 d . . . . .
C16 C 0.2421(10) 0.9078(4) 0.7677(7) 0.031(2) Uani 1 1 d . . . . .
H16A H 0.322768 0.888184 0.813947 0.038 Uiso 1 1 calc R U . . .
C17 C 0.1699(12) 0.8757(4) 0.6833(7) 0.037(2) Uani 1 1 d . . . . .
H17A H 0.200536 0.833958 0.672807 0.044 Uiso 1 1 calc R U . . .
C18 C 0.0535(12) 0.9040(4) 0.6143(7) 0.033(2) Uani 1 1 d . . . . .
H18A H 0.005794 0.882258 0.555978 0.039 Uiso 1 1 calc R U . . .
C19 C 0.0084(11) 0.9645(4) 0.6322(7) 0.032(2) Uani 1 1 d . . . . .
H19A H -0.071689 0.984508 0.586061 0.039 Uiso 1 1 calc R U . . .
C20 C 0.0792(10) 0.9956(4) 0.7164(7) 0.0271(18) Uani 1 1 d . . . . .
H20A H 0.046181 1.036917 0.727815 0.033 Uiso 1 1 calc R U . . .
C21 C 0.2706(11) 1.0032(4) 0.8775(7) 0.032(2) Uani 1 1 d . . . . .
H21A H 0.387737 0.992473 0.891576 0.038 Uiso 1 1 calc R U . . .
H21B H 0.262253 1.048355 0.864577 0.038 Uiso 1 1 calc R U . . .
N4 N 0.6917(9) 0.4612(3) 0.6826(5) 0.0293(17) Uani 1 1 d . . . . .
H4B H 0.737411 0.424009 0.702108 0.044 Uiso 1 1 calc R U . . .
H4C H 0.581329 0.457093 0.671667 0.044 Uiso 1 1 calc R U . . .
H4D H 0.718611 0.489747 0.732147 0.044 Uiso 1 1 calc R U . . .
C22 C 0.6404(10) 0.5250(4) 0.5267(6) 0.0235(17) Uani 1 1 d . . . . .
C23 C 0.5696(10) 0.5092(4) 0.4325(7) 0.0289(19) Uani 1 1 d . . . . .
H23A H 0.596133 0.470412 0.404742 0.035 Uiso 1 1 calc R U . . .
C24 C 0.4598(12) 0.5480(5) 0.3757(7) 0.038(2) Uani 1 1 d . . . . .
H24A H 0.415088 0.536452 0.309134 0.045 Uiso 1 1 calc R U . . .
C25 C 0.4155(13) 0.6041(5) 0.4169(8) 0.045(3) Uani 1 1 d . . . . .
H25A H 0.338037 0.630683 0.380112 0.053 Uiso 1 1 calc R U . . .
C26 C 0.4874(15) 0.6199(4) 0.5126(8) 0.045(3) Uani 1 1 d . . . . .
H26A H 0.458697 0.657954 0.541731 0.054 Uiso 1 1 calc R U . . .
C27 C 0.5990(13) 0.5820(4) 0.5663(7) 0.040(2) Uani 1 1 d . . . . .
H27A H 0.648800 0.594524 0.631191 0.048 Uiso 1 1 calc R U . . .
C28 C 0.7548(11) 0.4822(5) 0.5859(7) 0.036(2) Uani 1 1 d . . . . .
H28A H 0.861118 0.503234 0.602926 0.043 Uiso 1 1 calc R U . . .
H28B H 0.772581 0.445502 0.543904 0.043 Uiso 1 1 calc R U . . .

loop_
_atom_site_aniso_label
_atom_site_aniso_U_11
_atom_site_aniso_U_22
_atom_site_aniso_U_33
_atom_site_aniso_U_23
_atom_site_aniso_U_13
_atom_site_aniso_U_12
Ge1 0.0178(3) 0.0177(4) 0.0220(4) 0.0017(3) 0.0021(3) 0.0007(2)
Ge2 0.0158(4) 0.0176(4) 0.0228(5) 0.0009(3) 0.0023(3) 0.0001(3)
Ge3 0.0170(4) 0.0185(4) 0.0225(5) -0.0020(3) 0.0027(3) 0.0000(3)
I1 0.0185(2) 0.0201(2) 0.0191(3) -0.0029(2) 0.0001(2) 0.00207(18)
I2 0.0184(2) 0.0221(3) 0.0184(3) -0.0039(2) 0.00024(19) 0.00158(19)
I3 0.0178(2) 0.0248(3) 0.0266(3) -0.0037(2) 0.0080(2) -0.0018(2)
I4 0.0165(2) 0.0247(3) 0.0219(3) -0.0028(2) -0.00051(19) -0.0002(2)
I5 0.0166(2) 0.0220(3) 0.0355(3) -0.0063(2) 0.0040(2) -0.0056(2)
I6 0.0176(2) 0.0219(3) 0.0316(3) 0.0049(2) 0.0036(2) 0.0053(2)
I7 0.0272(3) 0.0329(3) 0.0181(3) 0.0005(2) 0.0008(2) 0.0012(2)
I8 0.0252(3) 0.0324(3) 0.0179(3) -0.0015(2) 0.0002(2) 0.0027(2)
I9 0.0173(2) 0.0245(3) 0.0232(3) 0.0032(2) 0.00183(19) 0.00475(19)
I10 0.0175(2) 0.0216(3) 0.0277(3) 0.0019(2) 0.0064(2) -0.00160(19)
N1 0.021(4) 0.030(4) 0.026(4) 0.007(3) 0.001(3) -0.001(3)
C1 0.031(4) 0.024(4) 0.019(4) 0.002(3) 0.008(3) -0.004(3)
C2 0.049(6) 0.030(5) 0.027(5) -0.008(4) -0.003(4) -0.001(4)
C3 0.068(7) 0.040(6) 0.048(8) -0.004(5) 0.020(6) 0.020(5)
C4 0.043(6) 0.041(6) 0.045(6) 0.029(5) 0.012(5) 0.015(4)
C5 0.043(6) 0.062(7) 0.022(5) 0.002(5) -0.004(4) -0.005(5)
C6 0.036(5) 0.026(4) 0.026(5) -0.006(3) 0.004(4) -0.005(3)
C7 0.026(4) 0.041(5) 0.032(5) 0.004(4) 0.005(4) 0.010(4)
N2 0.023(4) 0.041(4) 0.021(4) 0.007(3) 0.002(3) -0.002(3)
C8 0.024(4) 0.024(4) 0.024(4) -0.004(3) 0.013(3) 0.002(3)
C9 0.032(4) 0.024(4) 0.022(4) -0.003(3) 0.001(3) -0.001(3)
C10 0.036(5) 0.034(5) 0.017(4) -0.004(4) -0.003(4) 0.008(4)
C11 0.045(6) 0.036(5) 0.020(5) 0.004(4) 0.009(4) 0.017(4)
C12 0.039(5) 0.024(5) 0.042(5) 0.001(4) 0.018(4) -0.001(4)
C13 0.032(5) 0.028(5) 0.028(5) -0.006(4) 0.012(4) -0.006(4)
C14 0.023(4) 0.034(5) 0.027(5) -0.002(4) 0.008(4) 0.003(4)
N3 0.020(3) 0.041(4) 0.021(4) -0.003(3) 0.002(3) 0.000(3)
C15 0.020(4) 0.029(4) 0.021(4) 0.007(3) 0.008(3) -0.005(3)
C16 0.024(5) 0.035(5) 0.035(5) 0.007(4) 0.003(4) -0.001(4)
C17 0.049(6) 0.019(5) 0.045(6) -0.001(4) 0.018(5) -0.002(4)
C18 0.045(6) 0.029(5) 0.026(5) -0.003(4) 0.011(4) -0.009(4)
C19 0.038(5) 0.033(5) 0.025(5) 0.006(4) -0.003(4) 0.001(4)
C20 0.032(5) 0.016(4) 0.034(5) -0.004(3) 0.009(4) -0.002(3)
C21 0.030(5) 0.032(5) 0.032(5) 0.005(4) 0.004(4) -0.012(4)
N4 0.036(4) 0.026(4) 0.025(4) 0.000(3) 0.002(3) 0.002(3)
C22 0.024(4) 0.029(4) 0.019(4) 0.001(3) 0.006(3) -0.004(3)
C23 0.035(5) 0.023(4) 0.030(5) -0.005(3) 0.009(4) -0.001(3)
C24 0.048(6) 0.041(5) 0.021(5) 0.005(4) -0.005(4) -0.007(4)
C25 0.053(6) 0.045(6) 0.036(6) 0.015(5) 0.007(5) 0.011(5)
C26 0.073(7) 0.024(5) 0.042(6) 0.000(4) 0.020(5) 0.010(4)
C27 0.066(7) 0.030(5) 0.024(5) -0.010(4) 0.005(4) 0.001(5)
C28 0.031(5) 0.054(6) 0.025(5) 0.010(4) 0.012(4) 0.003(4)

loop_
_atom_type_symbol
_atom_type_description
_atom_type_scat_dispersion_real
_atom_type_scat_dispersion_imag
_atom_type_scat_source
C C 0.0033 0.0016 'International Tables Vol C Tables 4.2.6.8 and 6.1.1.4'
H H 0.0000 0.0000 'International Tables Vol C Tables 4.2.6.8 and 6.1.1.4'
N N 0.0061 0.0033 'International Tables Vol C Tables 4.2.6.8 and 6.1.1.4'
Ge Ge 0.1547 1.8001 'International Tables Vol C Tables 4.2.6.8 and 6.1.1.4'
I I -0.4742 1.8119 'International Tables Vol C Tables 4.2.6.8 and 6.1.1.4'

loop_
_geom_angle_atom_site_label_1
_geom_angle_atom_site_label_2
_geom_angle_atom_site_label_3
_geom_angle
_geom_angle_site_symmetry_1
_geom_angle_site_symmetry_3
I4 Ge1 I3 91.98(3) . .
I4 Ge1 I1 94.33(3) . .
I3 Ge1 I1 92.86(3) . .
I4 Ge1 I2 89.55(3) . .
I3 Ge1 I2 90.15(3) . .
I1 Ge1 I2 175.00(4) . .
I5 Ge2 I7 91.55(3) . .
I5 Ge2 I6 91.75(3) . .
I7 Ge2 I6 96.10(3) . .
I9 Ge3 I8 95.79(3) . .
I9 Ge3 I10 92.45(3) . .
I8 Ge3 I10 96.83(3) . .
C7 N1 H1A 109.5 . .
C7 N1 H1B 109.5 . .
H1A N1 H1B 109.5 . .
C7 N1 H1C 109.5 . .
H1A N1 H1C 109.5 . .
H1B N1 H1C 109.5 . .
C2 C1 C6 118.0(8) . .
C2 C1 C7 121.7(8) . .
C6 C1 C7 120.3(8) . .
C1 C2 C3 120.8(9) . .
C1 C2 H2A 119.6 . .
C3 C2 H2A 119.6 . .
C4 C3 C2 121.2(9) . .
C4 C3 H3A 119.4 . .
C2 C3 H3A 119.4 . .
C3 C4 C5 119.7(9) . .
C3 C4 H4A 120.2 . .
C5 C4 H4A 120.2 . .
C4 C5 C6 120.0(9) . .
C4 C5 H5A 120.0 . .
C6 C5 H5A 120.0 . .
C5 C6 C1 120.0(9) . .
C5 C6 H6A 120.0 . .
C1 C6 H6A 120.0 . .
C1 C7 N1 111.1(7) . .
C1 C7 H7A 109.4 . .
N1 C7 H7A 109.4 . .
C1 C7 H7B 109.4 . .
N1 C7 H7B 109.4 . .
H7A C7 H7B 108.0 . .
C14 N2 H2B 109.5 . .
C14 N2 H2C 109.5 . .
H2B N2 H2C 109.5 . .
C14 N2 H2D 109.5 . .
H2B N2 H2D 109.5 . .
H2C N2 H2D 109.5 . .
C13 C8 C9 119.9(8) . .
C13 C8 C14 121.1(8) . .
C9 C8 C14 119.0(8) . .
C8 C9 C10 119.6(8) . .
C8 C9 H9A 120.2 . .
C10 C9 H9A 120.2 . .
C11 C10 C9 119.9(8) . .
C11 C10 H10A 120.1 . .
C9 C10 H10A 120.1 . .
C12 C11 C10 120.0(9) . .
C12 C11 H11A 120.0 . .
C10 C11 H11A 120.0 . .
C11 C12 C13 120.9(9) . .
C11 C12 H12A 119.5 . .
C13 C12 H12A 119.5 . .
C12 C13 C8 119.6(9) . .
C12 C13 H13A 120.2 . .
C8 C13 H13A 120.2 . .
C8 C14 N2 110.1(7) . .
C8 C14 H14A 109.6 . .
N2 C14 H14A 109.6 . .
C8 C14 H14B 109.6 . .
N2 C14 H14B 109.6 . .
H14A C14 H14B 108.2 . .
C21 N3 H3B 109.5 . .
C21 N3 H3C 109.5 . .
H3B N3 H3C 109.5 . .
C21 N3 H3D 109.5 . .
H3B N3 H3D 109.5 . .
H3C N3 H3D 109.5 . .
C20 C15 C16 118.6(8) . .
C20 C15 C21 121.0(8) . .
C16 C15 C21 120.4(8) . .
C15 C16 C17 120.0(9) . .
C15 C16 H16A 120.0 . .
C17 C16 H16A 120.0 . .
C18 C17 C16 120.7(9) . .
C18 C17 H17A 119.6 . .
C16 C17 H17A 119.6 . .
C19 C18 C17 118.7(9) . .
C19 C18 H18A 120.7 . .
C17 C18 H18A 120.7 . .
C20 C19 C18 120.2(9) . .
C20 C19 H19A 119.9 . .
C18 C19 H19A 119.9 . .
C15 C20 C19 121.8(8) . .
C15 C20 H20A 119.1 . .
C19 C20 H20A 119.1 . .
N3 C21 C15 111.5(7) . .
N3 C21 H21A 109.3 . .
C15 C21 H21A 109.3 . .
N3 C21 H21B 109.3 . .
C15 C21 H21B 109.3 . .
H21A C21 H21B 108.0 . .
C28 N4 H4B 109.5 . .
C28 N4 H4C 109.5 . .
H4B N4 H4C 109.5 . .
C28 N4 H4D 109.5 . .
H4B N4 H4D 109.5 . .
H4C N4 H4D 109.5 . .
C23 C22 C27 118.1(8) . .
C23 C22 C28 120.6(8) . .
C27 C22 C28 121.3(8) . .
C22 C23 C24 122.0(8) . .
C22 C23 H23A 119.0 . .
C24 C23 H23A 119.0 . .
C23 C24 C25 119.6(9) . .
C23 C24 H24A 120.2 . .
C25 C24 H24A 120.2 . .
C26 C25 C24 118.2(9) . .
C26 C25 H25A 120.9 . .
C24 C25 H25A 120.9 . .
C27 C26 C25 121.4(9) . .
C27 C26 H26A 119.3 . .
C25 C26 H26A 119.3 . .
C26 C27 C22 120.7(9) . .
C26 C27 H27A 119.7 . .
C22 C27 H27A 119.7 . .
C22 C28 N4 112.1(7) . .
C22 C28 H28A 109.2 . .
N4 C28 H28A 109.2 . .
C22 C28 H28B 109.2 . .
N4 C28 H28B 109.2 . .
H28A C28 H28B 107.9 . .

loop_
_geom_bond_atom_site_label_1
_geom_bond_atom_site_label_2
_geom_bond_distance
_geom_bond_site_symmetry_2
Ge1 I4 2.8687(10) .
Ge1 I3 2.9181(11) .
Ge1 I1 2.9652(10) .
Ge1 I2 2.9830(10) .
Ge2 I5 2.8561(9) .
Ge2 I7 2.8702(10) .
Ge2 I6 2.8995(9) .
Ge3 I9 2.8463(9) .
Ge3 I8 2.8469(10) .
Ge3 I10 2.8766(9) .
N1 C7 1.493(11) .
N1 H1A 0.9100 .
N1 H1B 0.9100 .
N1 H1C 0.9100 .
C1 C2 1.371(12) .
C1 C6 1.405(11) .
C1 C7 1.492(12) .
C2 C3 1.371(14) .
C2 H2A 0.9500 .
C3 C4 1.354(15) .
C3 H3A 0.9500 .
C4 C5 1.369(15) .
C4 H4A 0.9500 .
C5 C6 1.388(13) .
C5 H5A 0.9500 .
C6 H6A 0.9500 .
C7 H7A 0.9900 .
C7 H7B 0.9900 .
N2 C14 1.505(10) .
N2 H2B 0.9100 .
N2 H2C 0.9100 .
N2 H2D 0.9100 .
C8 C13 1.387(12) .
C8 C9 1.391(11) .
C8 C14 1.499(12) .
C9 C10 1.396(12) .
C9 H9A 0.9500 .
C10 C11 1.388(14) .
C10 H10A 0.9500 .
C11 C12 1.365(13) .
C11 H11A 0.9500 .
C12 C13 1.386(13) .
C12 H12A 0.9500 .
C13 H13A 0.9500 .
C14 H14A 0.9900 .
C14 H14B 0.9900 .
N3 C21 1.470(11) .
N3 H3B 0.9100 .
N3 H3C 0.9100 .
N3 H3D 0.9100 .
C15 C20 1.371(12) .
C15 C16 1.389(13) .
C15 C21 1.511(12) .
C16 C17 1.390(13) .
C16 H16A 0.9500 .
C17 C18 1.387(14) .
C17 H17A 0.9500 .
C18 C19 1.385(13) .
C18 H18A 0.9500 .
C19 C20 1.374(12) .
C19 H19A 0.9500 .
C20 H20A 0.9500 .
C21 H21A 0.9900 .
C21 H21B 0.9900 .
N4 C28 1.514(11) .
N4 H4B 0.9100 .
N4 H4C 0.9100 .
N4 H4D 0.9100 .
C22 C23 1.361(11) .
C22 C27 1.394(12) .
C22 C28 1.478(12) .
C23 C24 1.389(13) .
C23 H23A 0.9500 .
C24 C25 1.394(14) .
C24 H24A 0.9500 .
C25 C26 1.381(15) .
C25 H25A 0.9500 .
C26 C27 1.367(14) .
C26 H26A 0.9500 .
C27 H27A 0.9500 .
C28 H28A 0.9900 .
C28 H28B 0.9900 .

loop_
_geom_hbond_atom_site_label_D
_geom_hbond_atom_site_label_H
_geom_hbond_atom_site_label_A
_geom_hbond_distance_DH
_geom_hbond_distance_HA
_geom_hbond_distance_DA
_geom_hbond_angle_DHA
_geom_hbond_site_symmetry_A
_geom_hbond_publ_flag
N1 H1A I6 0.91 3.06 3.956(7) 167.1 2_556 yes
N1 H1B I3 0.91 3.08 3.952(7) 160.6 2_656 yes
N1 H1B I4 0.91 3.29 3.797(7) 117.2 2_556 yes
N1 H1C I7 0.91 2.91 3.695(7) 145.4 2_656 yes
N2 H2B I3 0.91 2.95 3.722(7) 143.7 2_657 yes
N2 H2B I4 0.91 3.02 3.654(7) 128.1 2_557 yes
N2 H2C I2 0.91 2.71 3.618(7) 177.4 2_557 yes
N2 H2D I5 0.91 2.93 3.707(7) 144.5 2_657 yes
N2 H2D I6 0.91 3.25 3.772(7) 118.6 2_557 yes
N3 H3B I9 0.91 3.11 3.657(7) 120.2 2_557 yes
N3 H3B I10 0.91 2.91 3.739(7) 152.0 2_657 yes
N3 H3C I5 0.91 3.11 3.721(7) 126.6 2_657 yes
N3 H3C I6 0.91 3.09 3.770(7) 133.1 2_657 yes
N3 H3D I1 0.91 2.73 3.623(6) 168.6 1_465 yes
N4 H4B I7 0.91 2.82 3.603(7) 144.7 . yes
N4 H4C I8 0.91 2.79 3.696(8) 177.4 . yes
N4 H4D I9 0.91 2.94 3.710(7) 142.8 1_655 yes
N4 H4D I10 0.91 3.20 3.862(7) 131.1 . yes

loop_
_geom_torsion_atom_site_label_1
_geom_torsion_atom_site_label_2
_geom_torsion_atom_site_label_3
_geom_torsion_atom_site_label_4
_geom_torsion
_geom_torsion_site_symmetry_1
_geom_torsion_site_symmetry_2
_geom_torsion_site_symmetry_3
_geom_torsion_site_symmetry_4
C6 C1 C2 C3 -4.3(14) . . . .
C7 C1 C2 C3 176.8(9) . . . .
C1 C2 C3 C4 5.0(16) . . . .
C2 C3 C4 C5 -4.1(17) . . . .
C3 C4 C5 C6 2.6(16) . . . .
C4 C5 C6 C1 -2.0(15) . . . .
C2 C1 C6 C5 2.8(13) . . . .
C7 C1 C6 C5 -178.3(8) . . . .
C2 C1 C7 N1 -68.2(11) . . . .
C6 C1 C7 N1 112.9(9) . . . .
C13 C8 C9 C10 1.1(12) . . . .
C14 C8 C9 C10 -179.7(8) . . . .
C8 C9 C10 C11 -0.6(13) . . . .
C9 C10 C11 C12 -0.5(13) . . . .
C10 C11 C12 C13 1.2(14) . . . .
C11 C12 C13 C8 -0.8(13) . . . .
C9 C8 C13 C12 -0.4(12) . . . .
C14 C8 C13 C12 -179.6(7) . . . .
C13 C8 C14 N2 79.9(10) . . . .
C9 C8 C14 N2 -99.3(9) . . . .
C20 C15 C16 C17 0.1(13) . . . .
C21 C15 C16 C17 178.3(8) . . . .
C15 C16 C17 C18 0.9(14) . . . .
C16 C17 C18 C19 -1.2(14) . . . .
C17 C18 C19 C20 0.5(14) . . . .
C16 C15 C20 C19 -0.9(13) . . . .
C21 C15 C20 C19 -179.0(8) . . . .
C18 C19 C20 C15 0.5(14) . . . .
C20 C15 C21 N3 95.7(10) . . . .
C16 C15 C21 N3 -82.3(10) . . . .
C27 C22 C23 C24 0.4(13) . . . .
C28 C22 C23 C24 179.0(8) . . . .
C22 C23 C24 C25 -2.2(15) . . . .
C23 C24 C25 C26 2.0(15) . . . .
C24 C25 C26 C27 -0.1(17) . . . .
C25 C26 C27 C22 -1.8(16) . . . .
C23 C22 C27 C26 1.6(14) . . . .
C28 C22 C27 C26 -177.0(9) . . . .
C23 C22 C28 N4 -117.0(9) . . . .
C27 C22 C28 N4 61.6(12) . . . .
